data_4001532
loop_
_publ_author_name
'Yuan, Min'
'\"Ulg\"ut, Burak'
'McGuire, Michael'
'Takada, Kazutake'
'DiSalvo, Francis J.'
'Lee, Stephen'
'Abru\~na, H\'ector'

_publ_section_title
;
 W6S8Inorganic Clusters with Organic TTF Derivative Ligands:&#x00A0; in
 Pursuit of Multidimensional Conductive Networks
;
_journal_issue 18
_journal_name_full 'Chemistry of Materials'
_journal_page_first 4296
_journal_paper_doi 10.1021/cm0600071
_journal_volume 18
_journal_year 2006
_chemical_formula_sum 'C124 H66 O10 P6 S56 W6'
_chemical_formula_weight 4800.05
_chemical_name_systematic
;
 ?
;
_space_group_IT_number 2
_symmetry_cell_setting triclinic
_symmetry_space_group_name_Hall '-P 1'
_symmetry_space_group_name_H-M 'P -1'
_atom_sites_solution_hydrogens geom
_atom_sites_solution_primary direct
_atom_sites_solution_secondary difmap
_audit_creation_method SHELXL-97
_cell_angle_alpha 106.185(2)
_cell_angle_beta 101.500(2)
_cell_angle_gamma 112.613(2)
_cell_formula_units_Z 1
_cell_length_a 16.8243(13)
_cell_length_b 17.4251(13)
_cell_length_c 18.9027(14)
_cell_measurement_temperature 173(2)
_cell_volume 4609.8(6)
_computing_cell_refinement 'Bruker SAINT'
_computing_data_collection 'Bruker SMART'
_computing_data_reduction SHELXTL
_computing_molecular_graphics Cerius2
_computing_structure_refinement 'SHELXL-97 (Sheldrick, 1997)'
_computing_structure_solution 'SHELXS-97 (Sheldrick, 1997)'
_diffrn_ambient_temperature 173(2)
_diffrn_measured_fraction_theta_full 0.986
_diffrn_measured_fraction_theta_max 0.986
_diffrn_measurement_method '\w scans'
_diffrn_radiation_monochromator graphite
_diffrn_radiation_source 'fine-focus sealed tube'
_diffrn_radiation_type MoK\a
_diffrn_radiation_wavelength 0.71073
_diffrn_reflns_av_R_equivalents 0.0943
_diffrn_reflns_av_sigmaI/netI 0.1616
_diffrn_reflns_limit_h_max 17
_diffrn_reflns_limit_h_min -17
_diffrn_reflns_limit_k_max 18
_diffrn_reflns_limit_k_min -18
_diffrn_reflns_limit_l_max 19
_diffrn_reflns_limit_l_min -19
_diffrn_reflns_number 23977
_diffrn_reflns_theta_full 22.03
_diffrn_reflns_theta_max 22.03
_diffrn_reflns_theta_min 1.20
_exptl_absorpt_coefficient_mu 4.461
_exptl_absorpt_correction_T_max 0.7756
_exptl_absorpt_correction_T_min 0.5542
_exptl_absorpt_correction_type empirical
_exptl_absorpt_process_details SADABS
_exptl_crystal_density_diffrn 1.729
_exptl_crystal_density_method 'not measured'
_exptl_crystal_description plate
_exptl_crystal_F_000 2320
_exptl_crystal_size_max 0.15
_exptl_crystal_size_mid 0.1
_exptl_crystal_size_min 0.06
_refine_diff_density_max 2.812
_refine_diff_density_min -3.910
_refine_diff_density_rms 0.330
_refine_ls_extinction_method none
_refine_ls_goodness_of_fit_ref 1.009
_refine_ls_hydrogen_treatment constr
_refine_ls_matrix_type full
_refine_ls_number_parameters 765
_refine_ls_number_reflns 11179
_refine_ls_number_restraints 25
_refine_ls_restrained_S_all 1.086
_refine_ls_R_factor_all 0.1585
_refine_ls_R_factor_gt 0.0777
_refine_ls_shift/su_max 3.526
_refine_ls_shift/su_mean 0.102
_refine_ls_structure_factor_coef Fsqd
_refine_ls_weighting_details 'calc w=1/[\s^2^(Fo^2^)+(0.1330P)^2^+0.0000P] where P=(Fo^2^+2Fc^2^)/3'
_refine_ls_weighting_scheme calc
_refine_ls_wR_factor_gt 0.1922
_refine_ls_wR_factor_ref 0.2399
_reflns_number_gt 6132
_reflns_number_total 11179
_reflns_threshold_expression >2sigma(I)
_cod_data_source_file cm0600071si20060102_105113.cif
_cod_data_source_block cluster4
_cod_depositor_comments
;
The following automatic conversions were performed:

'_symmetry_cell_setting' value 'Triclinic' changed to 'triclinic'
according to /home/saulius/struct/CIF-dictionaries/cif_core.dic
dictionary named 'cif_core.dic' version 2.4.1 from
2010-06-29.

'_exptl_absorpt_correction_type' value 'Empirical'
changed to 'empirical' according to
/home/saulius/struct/CIF-dictionaries/cif_core.dic dictionary named
'cif_core.dic' version 2.4.1 from 2010-06-29.

Automatic conversion script
Id: cif_fix_values 1715 2011-07-08 13:25:40Z adriana 
;
_cod_original_sg_symbol_H-M P-1
_cod_database_code 4001532

loop_
_symmetry_equiv_pos_as_xyz
'x, y, z'
'-x, -y, -z'

loop_
_atom_site_label
_atom_site_type_symbol
_atom_site_fract_x
_atom_site_fract_y
_atom_site_fract_z
_atom_site_U_iso_or_equiv
_atom_site_adp_type
_atom_site_occupancy
_atom_site_symmetry_multiplicity
_atom_site_calc_flag
_atom_site_refinement_flags
W1 W -1.05065(6) -0.60469(6) -0.47833(5) 0.0259(3) Uani 1 1 d .
W2 W -1.06012(6) -0.44982(6) -0.44205(5) 0.0263(3) Uani 1 1 d .
W3 W -0.89691(6) -0.44709(6) -0.40753(5) 0.0268(3) Uani 1 1 d .
P1 P -1.1132(4) -0.7349(4) -0.4358(4) 0.0300(17) Uani 1 1 d .
P2 P -1.1352(4) -0.3854(4) -0.3558(4) 0.0329(17) Uani 1 1 d .
P3 P -0.7680(4) -0.3802(4) -0.2785(4) 0.0350(18) Uani 1 1 d .
S1 S -1.0070(4) -0.5009(4) -0.3433(3) 0.0283(16) Uani 1 1 d .
S2 S -0.9140(4) -0.3091(4) -0.3830(3) 0.0280(16) Uani 1 1 d .
S3 S -1.1967(4) -0.5989(4) -0.5114(3) 0.0280(16) Uani 1 1 d .
S4 S -1.1024(4) -0.4054(4) -0.5515(3) 0.0280(16) Uani 1 1 d .
S5 S -1.0272(5) -0.6513(6) -0.1794(4) 0.064(2) Uani 1 1 d .
S6 S -0.9403(4) -0.6701(5) -0.2993(4) 0.053(2) Uani 1 1 d .
S7 S -0.7568(6) -0.6287(7) -0.1713(6) 0.089(3) Uani 1 1 d .
S8 S -0.8413(7) -0.6105(8) -0.0488(5) 0.112(4) Uani 1 1 d .
S9 S -1.1321(6) -0.9210(5) -0.4447(5) 0.057(2) Uani 1 1 d .
S10 S -1.0633(6) -0.9456(5) -0.5765(5) 0.060(2) Uani 1 1 d .
S11 S -1.2032(6) -1.1309(6) -0.4751(6) 0.083(3) Uani 1 1 d .
S12 S -1.1352(6) -1.1576(5) -0.6078(5) 0.072(3) Uani 1 1 d .
S13 S -1.2390(5) -0.5466(5) -0.3169(4) 0.057(2) Uani 1 1 d .
S14 S -1.1283(5) -0.4497(6) -0.1473(4) 0.067(3) Uani 1 1 d .
S15 S -1.3397(5) -0.7309(5) -0.2861(5) 0.070(3) Uani 1 1 d .
S16 S -1.2211(6) -0.6307(6) -0.1175(5) 0.079(3) Uani 1 1 d .
S17 S -1.3051(5) -0.3531(6) -0.3524(4) 0.060(2) Uani 1 1 d .
S18 S -1.3943(5) -0.4481(5) -0.5245(5) 0.058(2) Uani 1 1 d .
S19 S -1.4402(8) -0.2622(10) -0.3538(7) 0.130(5) Uani 1 1 d .
S20 S -1.5264(5) -0.3561(6) -0.5247(5) 0.078(3) Uani 1 1 d .
S21 S -0.8613(6) -0.3820(6) -0.0779(5) 0.079(3) Uani 1 1 d .
S22 S -0.8459(5) -0.2798(5) -0.1794(4) 0.054(2) Uani 1 1 d .
S23 S -0.9088(7) -0.1508(7) -0.0724(6) 0.095(3) Uani 1 1 d .
S24 S -0.9289(8) -0.2594(10) 0.0261(6) 0.125(5) Uani 1 1 d .
S25 S -0.5738(5) -0.2243(5) -0.1700(5) 0.073(3) Uani 1 1 d .
S26 S -0.5859(6) -0.1055(6) -0.2521(5) 0.083(3) Uani 1 1 d .
S27 S -0.4084(6) -0.0500(6) -0.0203(5) 0.082(3) Uani 1 1 d .
S28 S -0.4200(7) 0.0675(6) -0.1012(6) 0.112(4) Uani 1 1 d .
C1 C -1.0609(16) -0.7029(16) -0.3322(17) 0.042(7) Uani 1 1 d .
C2 C -1.0939(18) -0.6907(17) -0.2770(15) 0.044(7) Uani 1 1 d .
H2 H -1.1564 -0.7035 -0.2899 0.053 Uiso 1 1 calc R
C3 C -0.9334(15) -0.6540(17) -0.2054(17) 0.049(8) Uani 1 1 d .
C4 C -0.8503(19) -0.629(2) -0.1450(17) 0.062(9) Uani 1 1 d .
C5 C -0.742(3) -0.623(4) -0.028(3) 0.15(2) Uani 1 1 d .
H5 H -0.7184 -0.6303 0.0185 0.184 Uiso 1 1 calc R
C6 C -0.702(3) -0.622(3) -0.084(3) 0.130(18) Uani 1 1 d .
H6 H -0.6426 -0.6181 -0.0732 0.157 Uiso 1 1 calc R
C7 C -1.1028(14) -0.8322(16) -0.4785(14) 0.034(7) Uani 1 1 d .
C8 C -1.0711(18) -0.8474(18) -0.5406(17) 0.060(9) Uani 1 1 d .
H8 H -1.0537 -0.8040 -0.5633 0.072 Uiso 1 1 calc R
C9 C -1.1192(19) -0.9963(17) -0.5192(16) 0.054(8) Uani 1 1 d .
C10 C -1.1479(17) -1.0814(18) -0.5316(16) 0.045(7) Uani 1 1 d .
C11 C -1.195(3) -1.251(2) -0.590(2) 0.087(12) Uani 1 1 d .
H11 H -1.2083 -1.3094 -0.6230 0.105 Uiso 1 1 calc R
C12 C -1.222(2) -1.237(3) -0.531(2) 0.091(13) Uani 1 1 d .
H12 H -1.2532 -1.2866 -0.5172 0.109 Uiso 1 1 calc R
C13 C -1.1550(16) -0.4300(15) -0.2831(13) 0.035(7) Uani 1 1 d .
C14 C -1.1096(18) -0.3937(19) -0.2084(15) 0.050(8) Uani 1 1 d .
H14 H -1.0633 -0.3325 -0.1863 0.060 Uiso 1 1 calc R
C15 C -1.2152(16) -0.5517(19) -0.2252(14) 0.047(8) Uani 1 1 d .
C16 C -1.2506(18) -0.627(2) -0.2105(17) 0.059(9) Uani 1 1 d .
C17 C -1.339(3) -0.794(3) -0.229(2) 0.114(17) Uani 1 1 d .
H17 H -1.3742 -0.8583 -0.2498 0.137 Uiso 1 1 calc R
C18 C -1.286(3) -0.748(3) -0.155(3) 0.135(19) Uani 1 1 d .
H18 H -1.2821 -0.7794 -0.1216 0.162 Uiso 1 1 calc R
C19 C -1.2493(17) -0.3977(16) -0.4031(13) 0.039(7) Uani 1 1 d .
C20 C -1.2884(16) -0.4447(16) -0.4816(14) 0.042(7) Uiso 1 1 d .
H20 H -1.2613 -0.4737 -0.5115 0.050 Uiso 1 1 calc R
C21 C -1.3862(17) -0.373(2) -0.4383(17) 0.051(9) Uani 1 1 d .
C22 C -1.4412(19) -0.336(2) -0.4404(17) 0.066(10) Uani 1 1 d .
C23 C -1.523(4) -0.243(5) -0.405(3) 0.26(4) Uani 1 1 d .
H23 H -1.5448 -0.2061 -0.3764 0.306 Uiso 1 1 calc R
C24 C -1.557(3) -0.279(3) -0.485(3) 0.15(2) Uani 1 1 d .
H24 H -1.5946 -0.2623 -0.5146 0.182 Uiso 1 1 calc R
C25 C -0.8072(15) -0.3606(15) -0.1969(13) 0.029(6) Uiso 1 1 d .
C26 C -0.8128(17) -0.4041(17) -0.1491(13) 0.053(9) Uani 1 1 d .
H26 H -0.7904 -0.4471 -0.1538 0.064 Uiso 1 1 calc R
C27 C -0.8709(17) -0.2940(19) -0.0953(15) 0.050(8) Uani 1 1 d .
C28 C -0.8972(18) -0.241(2) -0.0538(17) 0.071(11) Uani 1 1 d .
C29 C -0.946(4) -0.123(3) 0.006(3) 0.130(19) Uani 1 1 d .
H29 H -0.9599 -0.0736 0.0207 0.156 Uiso 1 1 calc R
C30 C -0.953(4) -0.177(4) 0.040(3) 0.15(2) Uani 1 1 d .
H30 H -0.9759 -0.1673 0.0818 0.181 Uiso 1 1 calc R
C31 C -0.6743(16) -0.2676(15) -0.2511(13) 0.032(6) Uiso 1 1 d .
C32 C -0.6735(19) -0.2163(18) -0.2881(16) 0.053(8) Uiso 1 1 d .
H32 H -0.7217 -0.2390 -0.3363 0.063 Uiso 1 1 calc R
C33 C -0.532(2) -0.1143(19) -0.1652(18) 0.062(9) Uani 1 1 d .
C34 C -0.4607(18) -0.0429(18) -0.1039(15) 0.062(10) Uani 1 1 d .
C35 C -0.352(2) 0.071(3) 0.0351(19) 0.090(13) Uani 1 1 d .
H35 H -0.3205 0.0967 0.0901 0.108 Uiso 1 1 calc R
C36 C -0.357(2) 0.119(3) -0.002(2) 0.108(16) Uani 1 1 d .
H36 H -0.3269 0.1832 0.0242 0.129 Uiso 1 1 calc R
C37 C -1.2349(15) -0.780(2) -0.4463(15) 0.058(9) Uani 1 1 d .
H37A H -1.2495 -0.8210 -0.4179 0.070 Uiso 1 1 calc R
H37B H -1.2481 -0.7302 -0.4229 0.070 Uiso 1 1 calc R
C38 C -1.2959(16) -0.8338(18) -0.5354(15) 0.061(9) Uani 1 1 d .
H38A H -1.3608 -0.8579 -0.5406 0.091 Uiso 1 1 calc R
H38B H -1.2832 -0.8838 -0.5581 0.091 Uiso 1 1 calc R
H38C H -1.2818 -0.7931 -0.5631 0.091 Uiso 1 1 calc R
C39 C -1.0703(16) -0.2628(15) -0.2965(14) 0.040(7) Uani 1 1 d .
H39A H -1.0960 -0.2471 -0.2551 0.048 Uiso 1 1 calc R
H39B H -1.0055 -0.2464 -0.2706 0.048 Uiso 1 1 calc R
C40 C -1.0746(17) -0.2090(15) -0.3471(16) 0.053(8) Uani 1 1 d .
H40A H -1.0400 -0.1442 -0.3141 0.080 Uiso 1 1 calc R
H40B H -1.1387 -0.2249 -0.3726 0.080 Uiso 1 1 calc R
H40C H -1.0477 -0.2233 -0.3873 0.080 Uiso 1 1 calc R
C41 C -0.7073(18) -0.4449(18) -0.2599(15) 0.056(9) Uani 1 1 d .
H41A H -0.6670 -0.4159 -0.2042 0.067 Uiso 1 1 calc R
H41B H -0.7525 -0.5070 -0.2701 0.067 Uiso 1 1 calc R
C42 C -0.651(2) -0.449(3) -0.3116(18) 0.110(15) Uani 1 1 d .
H42A H -0.6194 -0.4840 -0.3012 0.165 Uiso 1 1 calc R
H42B H -0.6047 -0.3874 -0.3005 0.165 Uiso 1 1 calc R
H42C H -0.6904 -0.4778 -0.3668 0.165 Uiso 1 1 calc R
C1S C 0.601(4) 0.334(5) -0.002(4) 0.19(2) Uiso 1 1 d D
C2S C 0.555(7) 0.378(7) 0.046(5) 0.34(5) Uiso 1 1 d D
C3S C 0.475(8) 0.353(8) -0.027(6) 0.38(7) Uiso 1 1 d D
C4S C 0.519(6) 0.275(6) -0.080(4) 0.34(6) Uiso 1 1 d D
O1S O 0.468(6) 0.273(7) -0.033(6) 0.49(6) Uiso 1 1 d D
C5S C 0.469(7) 0.586(6) 0.271(5) 0.29(4) Uiso 1 1 d D
C6S C 0.558(7) 0.636(7) 0.257(6) 0.41(7) Uiso 1 1 d D
C7S C 0.402(5) 0.498(6) 0.199(6) 0.30(5) Uiso 1 1 d D
C8S C 0.546(6) 0.566(7) 0.179(5) 0.26(4) Uiso 1 1 d D
O2S O 0.473(6) 0.497(6) 0.178(5) 0.47(6) Uiso 1 1 d D
C9S C 0.357(5) 1.008(5) 0.284(5) 0.22(3) Uiso 1 1 d D
C10S C 0.213(6) 1.013(7) 0.251(6) 0.34(6) Uiso 1 1 d D
C11S C 0.291(6) 1.013(5) 0.218(4) 0.27(4) Uiso 1 1 d D
C12S C 0.302(7) 0.981(7) 0.337(5) 0.30(5) Uiso 1 1 d D
O3S O 0.222(6) 0.945(6) 0.274(5) 0.55(5) Uiso 1 1 d D
C13S C 0.195(4) 0.245(4) 0.109(4) 0.20(2) Uiso 1 1 d D
C14S C 0.284(4) 0.265(5) 0.090(4) 0.23(3) Uiso 1 1 d D
C15S C 0.175(4) 0.158(4) 0.124(4) 0.21(3) Uiso 1 1 d D
C16S C 0.261(5) 0.145(5) 0.127(4) 0.28(4) Uiso 1 1 d D
O4S O 0.273(6) 0.180(5) 0.073(5) 0.44(5) Uiso 1 1 d D
C17S C 0.551(5) 0.919(4) 0.339(4) 0.20(2) Uiso 1 1 d D
C18S C 0.550(8) 0.937(7) 0.497(6) 0.54(8) Uiso 1 1 d D
C19S C 0.588(5) 0.881(5) 0.439(4) 0.21(3) Uiso 1 1 d D
C20S C 0.604(7) 0.868(7) 0.359(5) 0.42(6) Uiso 1 1 d D
O5S O 0.530(8) 0.954(9) 0.412(6) 0.59(9) Uiso 1 1 d D

loop_
_atom_site_aniso_label
_atom_site_aniso_U_11
_atom_site_aniso_U_22
_atom_site_aniso_U_33
_atom_site_aniso_U_23
_atom_site_aniso_U_13
_atom_site_aniso_U_12
W1 0.0122(5) 0.0195(6) 0.0293(6) 0.0050(5) -0.0043(4) 0.0002(4)
W2 0.0133(5) 0.0205(6) 0.0289(6) 0.0061(5) -0.0047(4) 0.0007(4)
W3 0.0120(5) 0.0207(6) 0.0293(6) 0.0055(5) -0.0062(4) -0.0003(4)
P1 0.014(3) 0.028(4) 0.044(4) 0.016(3) 0.004(3) 0.007(3)
P2 0.020(4) 0.025(4) 0.037(4) 0.009(3) 0.001(3) 0.001(3)
P3 0.022(4) 0.032(4) 0.031(4) 0.004(3) -0.005(3) 0.007(3)
S1 0.024(3) 0.028(4) 0.026(3) 0.011(3) 0.000(3) 0.010(3)
S2 0.022(3) 0.022(4) 0.027(3) 0.005(3) -0.001(3) 0.006(3)
S3 0.021(3) 0.016(3) 0.034(3) 0.008(3) -0.001(3) 0.001(3)
S4 0.027(3) 0.020(3) 0.030(3) 0.010(3) 0.003(3) 0.007(3)
S5 0.041(5) 0.095(7) 0.046(5) 0.026(5) 0.017(4) 0.024(5)
S6 0.018(4) 0.080(6) 0.048(4) 0.016(4) 0.006(3) 0.019(4)
S7 0.049(5) 0.129(9) 0.096(7) 0.057(7) 0.009(5) 0.047(6)
S8 0.059(6) 0.169(11) 0.064(6) 0.058(7) -0.007(5) 0.016(7)
S9 0.077(6) 0.040(5) 0.073(5) 0.031(4) 0.046(5) 0.029(4)
S10 0.068(6) 0.047(5) 0.081(6) 0.030(4) 0.046(5) 0.027(4)
S11 0.090(7) 0.053(6) 0.135(8) 0.060(6) 0.066(6) 0.032(5)
S12 0.070(6) 0.048(5) 0.108(7) 0.032(5) 0.040(5) 0.034(5)
S13 0.044(5) 0.046(5) 0.049(4) 0.022(4) -0.001(4) -0.003(4)
S14 0.047(5) 0.073(6) 0.050(5) 0.029(4) 0.002(4) 0.002(4)
S15 0.049(5) 0.059(6) 0.091(6) 0.030(5) 0.035(5) 0.011(4)
S16 0.078(6) 0.100(7) 0.074(6) 0.059(6) 0.034(5) 0.034(6)
S17 0.038(4) 0.089(6) 0.059(5) 0.026(5) 0.021(4) 0.034(4)
S18 0.029(4) 0.055(5) 0.075(5) 0.023(4) -0.003(4) 0.016(4)
S19 0.072(7) 0.219(14) 0.106(8) 0.035(9) 0.026(6) 0.099(9)
S20 0.037(5) 0.091(7) 0.101(7) 0.036(6) 0.006(5) 0.035(5)
S21 0.071(6) 0.083(7) 0.054(5) 0.035(5) 0.012(5) 0.007(5)
S22 0.042(4) 0.050(5) 0.053(5) 0.016(4) 0.005(4) 0.012(4)
S23 0.070(7) 0.091(8) 0.077(7) -0.014(6) 0.005(5) 0.036(6)
S24 0.080(8) 0.161(13) 0.081(8) 0.009(8) 0.040(6) 0.027(8)
S25 0.038(5) 0.056(5) 0.068(5) 0.009(4) -0.023(4) -0.001(4)
S26 0.058(6) 0.058(6) 0.067(6) 0.020(5) -0.006(5) -0.021(4)
S27 0.040(5) 0.068(6) 0.069(6) -0.004(5) -0.022(4) 0.002(4)
S28 0.074(7) 0.072(7) 0.085(7) 0.014(5) -0.005(6) -0.037(5)
C1 0.022(15) 0.021(15) 0.07(2) 0.016(15) 0.014(15) 0.001(12)
C2 0.028(16) 0.046(18) 0.045(17) 0.012(15) 0.007(14) 0.012(14)
C3 0.002(13) 0.041(17) 0.10(2) 0.040(16) 0.008(14) 0.005(12)
C4 0.05(2) 0.08(2) 0.07(2) 0.046(19) 0.026(17) 0.029(17)
C5 0.11(4) 0.24(6) 0.12(4) 0.10(4) -0.01(3) 0.09(4)
C6 0.08(3) 0.21(5) 0.11(4) 0.09(4) 0.00(3) 0.07(3)
C7 0.003(12) 0.036(16) 0.037(15) 0.012(13) -0.007(11) -0.006(11)
C8 0.045(18) 0.045(19) 0.07(2) 0.042(17) 0.003(17) -0.003(15)
C9 0.06(2) 0.016(16) 0.07(2) 0.016(15) 0.014(16) 0.009(14)
C10 0.041(17) 0.047(19) 0.07(2) 0.028(16) 0.033(15) 0.037(15)
C11 0.12(3) 0.03(2) 0.11(3) 0.03(2) 0.02(3) 0.05(2)
C12 0.08(3) 0.08(3) 0.14(4) 0.05(3) 0.06(3) 0.04(2)
C13 0.025(14) 0.024(14) 0.034(15) 0.005(12) -0.001(12) 0.000(12)
C14 0.044(18) 0.053(19) 0.050(19) 0.010(16) 0.024(16) 0.022(15)
C15 0.031(15) 0.07(2) 0.036(15) 0.037(15) 0.012(13) 0.002(14)
C16 0.034(17) 0.07(2) 0.07(2) 0.035(19) 0.018(16) 0.024(16)
C17 0.16(5) 0.07(3) 0.11(3) 0.06(3) 0.03(3) 0.03(3)
C18 0.18(5) 0.06(3) 0.15(4) 0.07(3) 0.08(4) 0.02(3)
C19 0.050(18) 0.031(16) 0.032(15) 0.010(13) 0.007(13) 0.021(14)
C21 0.017(15) 0.08(2) 0.09(2) 0.06(2) 0.026(15) 0.021(15)
C22 0.026(17) 0.06(2) 0.07(2) 0.004(18) 0.015(16) -0.007(16)
C23 0.23(7) 0.45(11) 0.12(4) 0.00(6) 0.00(5) 0.31(8)
C24 0.08(3) 0.15(4) 0.14(4) -0.06(3) -0.04(3) 0.10(3)
C26 0.036(17) 0.044(18) 0.026(14) 0.002(13) -0.006(13) -0.016(13)
C27 0.027(16) 0.052(19) 0.028(16) 0.012(15) -0.013(13) -0.008(14)
C28 0.021(16) 0.09(3) 0.05(2) -0.025(19) 0.005(15) 0.011(17)
C29 0.17(5) 0.14(5) 0.12(4) 0.02(3) 0.06(4) 0.13(4)
C30 0.21(6) 0.14(5) 0.12(4) 0.05(4) 0.08(4) 0.08(5)
C33 0.06(2) 0.041(19) 0.08(2) 0.014(17) 0.029(19) 0.029(17)
C34 0.030(17) 0.050(19) 0.044(17) -0.003(15) 0.001(14) -0.022(15)
C35 0.028(18) 0.11(3) 0.05(2) -0.01(2) -0.031(16) 0.00(2)
C36 0.06(3) 0.09(3) 0.08(3) 0.00(2) -0.04(2) 0.00(2)
C37 0.010(14) 0.10(3) 0.07(2) 0.046(19) 0.022(14) 0.025(15)
C38 0.007(14) 0.07(2) 0.07(2) 0.010(17) -0.018(14) 0.007(14)
C39 0.019(14) 0.028(15) 0.046(16) -0.006(13) 0.005(12) 0.003(12)
C40 0.046(18) 0.015(15) 0.08(2) 0.018(15) 0.036(16) -0.008(13)
C41 0.028(16) 0.044(18) 0.048(18) -0.006(15) -0.024(14) 0.006(14)
C42 0.08(3) 0.15(4) 0.06(2) 0.00(2) -0.02(2) 0.07(3)

loop_
_atom_type_symbol
_atom_type_description
_atom_type_scat_dispersion_real
_atom_type_scat_dispersion_imag
_atom_type_scat_source
C C 0.0033 0.0016 'International Tables Vol C Tables 4.2.6.8 and 6.1.1.4'
H H 0.0000 0.0000 'International Tables Vol C Tables 4.2.6.8 and 6.1.1.4'
P P 0.1023 0.0942 'International Tables Vol C Tables 4.2.6.8 and 6.1.1.4'
S S 0.1246 0.1234 'International Tables Vol C Tables 4.2.6.8 and 6.1.1.4'
W W -0.8490 6.8722 'International Tables Vol C Tables 4.2.6.8 and 6.1.1.4'
O O 0.0106 0.0060 'International Tables Vol C Tables 4.2.6.8 and 6.1.1.4'

loop_
_geom_angle_atom_site_label_1
_geom_angle_atom_site_label_2
_geom_angle_atom_site_label_3
_geom_angle
_geom_angle_site_symmetry_1
_geom_angle_site_symmetry_3
S2 W1 S1 172.58(19) 2_344 .
S2 W1 S4 89.7(2) 2_344 2_344
S1 W1 S4 89.9(2) . 2_344
S2 W1 S3 89.9(2) 2_344 .
S1 W1 S3 89.6(2) . .
S4 W1 S3 173.34(18) 2_344 .
S2 W1 P1 99.1(2) 2_344 .
S1 W1 P1 88.4(2) . .
S4 W1 P1 92.91(19) 2_344 .
S3 W1 P1 93.71(19) . .
S2 W1 W2 117.13(14) 2_344 .
S1 W1 W2 56.77(14) . .
S4 W1 W2 117.36(14) 2_344 .
S3 W1 W2 57.19(13) . .
P1 W1 W2 131.18(16) . .
S2 W1 W3 117.10(14) 2_344 .
S1 W1 W3 56.90(14) . .
S4 W1 W3 57.35(14) 2_344 .
S3 W1 W3 117.20(14) . .
P1 W1 W3 130.69(14) . .
W2 W1 W3 60.05(4) . .
S2 W1 W3 57.10(14) 2_344 2_344
S1 W1 W3 116.78(14) . 2_344
S4 W1 W3 117.12(14) 2_344 2_344
S3 W1 W3 57.47(14) . 2_344
P1 W1 W3 139.13(13) . 2_344
W2 W1 W3 60.07(4) . 2_344
W3 W1 W3 89.95(4) . 2_344
S2 W1 W2 57.11(14) 2_344 2_344
S1 W1 W2 116.86(14) . 2_344
S4 W1 W2 57.40(13) 2_344 2_344
S3 W1 W2 117.18(14) . 2_344
P1 W1 W2 138.58(16) . 2_344
W2 W1 W2 89.95(4) . 2_344
W3 W1 W2 60.02(4) . 2_344
W3 W1 W2 59.75(4) 2_344 2_344
S1 W2 S2 90.16(19) . .
S1 W2 S3 89.68(19) . .
S2 W2 S3 172.6(2) . .
S1 W2 S4 172.5(2) . .
S2 W2 S4 88.82(18) . .
S3 W2 S4 90.37(18) . .
S1 W2 P2 89.1(2) . .
S2 W2 P2 93.6(2) . .
S3 W2 P2 93.8(2) . .
S4 W2 P2 98.4(2) . .
S1 W2 W1 57.01(15) . .
S2 W2 W1 117.03(15) . .
S3 W2 W1 57.13(15) . .
S4 W2 W1 117.14(15) . .
P2 W2 W1 131.92(15) . .
S1 W2 W3 56.96(15) . .
S2 W2 W3 57.08(15) . .
S3 W2 W3 117.11(15) . .
S4 W2 W3 116.62(15) . .
P2 W2 W3 131.37(14) . .
W1 W2 W3 60.01(3) . .
S1 W2 W3 117.14(15) . 2_344
S2 W2 W3 116.32(15) . 2_344
S3 W2 W3 57.50(15) . 2_344
S4 W2 W3 57.01(14) . 2_344
P2 W2 W3 138.48(14) . 2_344
W1 W2 W3 60.19(4) . 2_344
W3 W2 W3 90.01(4) . 2_344
S1 W2 W1 117.01(15) . 2_344
S2 W2 W1 56.59(14) . 2_344
S3 W2 W1 117.22(15) . 2_344
S4 W2 W1 56.56(15) . 2_344
P2 W2 W1 137.82(15) . 2_344
W1 W2 W1 90.05(4) . 2_344
W3 W2 W1 60.10(4) . 2_344
W3 W2 W1 59.77(3) 2_344 2_344
S1 W3 S2 90.0(2) . .
S1 W3 S4 89.6(2) . 2_344
S2 W3 S4 172.30(18) . 2_344
S1 W3 S3 172.38(17) . 2_344
S2 W3 S3 89.2(2) . 2_344
S4 W3 S3 90.2(2) 2_344 2_344
S1 W3 P3 89.2(2) . .
S2 W3 P3 93.8(2) . .
S4 W3 P3 93.9(2) 2_344 .
S3 W3 P3 98.4(2) 2_344 .
S1 W3 W1 56.91(13) . .
S2 W3 W1 116.99(14) . .
S4 W3 W1 56.81(14) 2_344 .
S3 W3 W1 117.03(13) 2_344 .
P3 W3 W1 131.74(15) . .
S1 W3 W2 56.73(13) . .
S2 W3 W2 57.12(13) . .
S4 W3 W2 116.72(14) 2_344 .
S3 W3 W2 116.89(14) 2_344 .
P3 W3 W2 131.50(17) . .
W1 W3 W2 59.94(3) . .
S1 W3 W2 117.06(14) . 2_344
S2 W3 W2 116.32(13) . 2_344
S4 W3 W2 57.32(13) 2_344 2_344
S3 W3 W2 56.86(13) 2_344 2_344
P3 W3 W2 138.35(17) . 2_344
W1 W3 W2 60.21(3) . 2_344
W2 W3 W2 89.99(4) . 2_344
S1 W3 W1 116.84(13) . 2_344
S2 W3 W1 56.62(13) . 2_344
S4 W3 W1 117.00(13) 2_344 2_344
S3 W3 W1 56.78(14) 2_344 2_344
P3 W3 W1 138.02(15) . 2_344
W1 W3 W1 90.05(4) . 2_344
W2 W3 W1 60.15(4) . 2_344
W2 W3 W1 59.74(4) 2_344 2_344
C7 P1 C1 103.1(12) . .
C7 P1 C37 103.2(13) . .
C1 P1 C37 101.0(12) . .
C7 P1 W1 118.9(9) . .
C1 P1 W1 112.6(8) . .
C37 P1 W1 115.8(10) . .
C13 P2 C39 102.0(11) . .
C13 P2 C19 101.7(11) . .
C39 P2 C19 101.3(11) . .
C13 P2 W2 115.3(9) . .
C39 P2 W2 115.6(9) . .
C19 P2 W2 118.5(8) . .
C25 P3 C31 100.4(11) . .
C25 P3 C41 103.2(13) . .
C31 P3 C41 102.9(12) . .
C25 P3 W3 111.6(8) . .
C31 P3 W3 117.6(7) . .
C41 P3 W3 118.8(8) . .
W2 S1 W3 66.31(15) . .
W2 S1 W1 66.22(14) . .
W3 S1 W1 66.18(16) . .
W1 S2 W3 66.28(16) 2_344 .
W1 S2 W2 66.31(14) 2_344 .
W3 S2 W2 65.80(14) . .
W1 S3 W2 65.68(14) . .
W1 S3 W3 65.75(16) . 2_344
W2 S3 W3 65.63(14) . 2_344
W1 S4 W3 65.84(16) 2_344 2_344
W1 S4 W2 66.03(14) 2_344 .
W3 S4 W2 65.68(14) 2_344 .
C2 S5 C3 91.6(14) . .
C3 S6 C1 93.6(12) . .
C6 S7 C4 93(2) . .
C4 S8 C5 93(2) . .
C9 S9 C7 96.7(13) . .
C8 S10 C9 95.2(14) . .
C12 S11 C10 93.6(16) . .
C11 S12 C10 94.6(17) . .
C15 S13 C13 95.1(12) . .
C14 S14 C15 92.7(12) . .
C17 S15 C16 94.4(17) . .
C18 S16 C16 92.9(19) . .
C19 S17 C21 92.7(13) . .
C21 S18 C20 93.5(12) . .
C23 S19 C22 93(2) . .
C24 S20 C22 99.1(19) . .
C27 S21 C26 94.5(15) . .
C25 S22 C27 94.6(14) . .
C29 S23 C28 94(2) . .
C30 S24 C28 89(2) . .
C33 S25 C31 94.6(13) . .
C32 S26 C33 92.1(13) . .
C34 S27 C35 93.4(16) . .
C36 S28 C34 94.7(17) . .
C2 C1 S6 115(2) . .
C2 C1 P1 130(2) . .
S6 C1 P1 115.3(16) . .
C1 C2 S5 122(2) . .
C4 C3 S6 123(2) . .
C4 C3 S5 119(2) . .
S6 C3 S5 117.1(14) . .
C3 C4 S8 123(2) . .
C3 C4 S7 119(2) . .
S8 C4 S7 117.3(17) . .
C6 C5 S8 114(3) . .
C5 C6 S7 121(4) . .
C8 C7 P1 124(2) . .
C8 C7 S9 114(2) . .
P1 C7 S9 122.2(16) . .
C7 C8 S10 120(2) . .
C10 C9 S9 123(2) . .
C10 C9 S10 123(2) . .
S9 C9 S10 113.5(14) . .
C9 C10 S11 123(2) . .
C9 C10 S12 123(2) . .
S11 C10 S12 113.9(15) . .
C12 C11 S12 117(3) . .
C11 C12 S11 121(3) . .
C14 C13 P2 129(2) . .
C14 C13 S13 113(2) . .
P2 C13 S13 117.3(13) . .
C13 C14 S14 124(2) . .
C16 C15 S13 126(2) . .
C16 C15 S14 118.8(19) . .
S13 C15 S14 115.2(14) . .
C15 C16 S16 125(2) . .
C15 C16 S15 121(2) . .
S16 C16 S15 114.4(17) . .
C18 C17 S15 116(3) . .
C17 C18 S16 121(3) . .
C20 C19 S17 120(2) . .
C20 C19 P2 117(2) . .
S17 C19 P2 123.2(13) . .
C19 C20 S18 115(2) . .
C22 C21 S18 119(2) . .
C22 C21 S17 124(3) . .
S18 C21 S17 116.4(17) . .
C21 C22 S20 126(3) . .
C21 C22 S19 122(3) . .
S20 C22 S19 112(2) . .
C24 C23 S19 121(4) . .
C23 C24 S20 113(4) . .
C26 C25 S22 116(2) . .
C26 C25 P3 126(2) . .
S22 C25 P3 118.0(13) . .
C25 C26 S21 120(2) . .
C28 C27 S21 125(3) . .
C28 C27 S22 120(3) . .
S21 C27 S22 115(2) . .
C27 C28 S24 120(3) . .
C27 C28 S23 125(3) . .
S24 C28 S23 115(2) . .
C30 C29 S23 110(4) . .
C29 C30 S24 132(5) . .
C32 C31 S25 115.3(19) . .
C32 C31 P3 124.8(19) . .
S25 C31 P3 119.9(13) . .
C31 C32 S26 121(2) . .
C34 C33 S25 123(2) . .
C34 C33 S26 123(2) . .
S25 C33 S26 113.8(16) . .
C33 C34 S27 124(2) . .
C33 C34 S28 122(2) . .
S27 C34 S28 114.4(14) . .
C36 C35 S27 117(3) . .
C35 C36 S28 119(3) . .
C38 C37 P1 109.8(18) . .
C40 C39 P2 111.3(16) . .
C42 C41 P3 111(2) . .
C2S C1S C4S 99(6) . .
C1S C2S C3S 94(6) . .
C1S C2S O1S 70(5) . .
C3S C2S O1S 46(3) . .
O1S C3S C2S 77(7) . .
O1S C3S C4S 44(4) . .
C2S C3S C4S 83(5) . .
O1S C4S C1S 84(6) . .
O1S C4S C3S 44(4) . .
C1S C4S C3S 80(5) . .
C3S O1S C4S 93(9) . .
C3S O1S C2S 56(4) . .
C4S O1S C2S 95(6) . .
C7S C5S C6S 111(7) . .
C8S C6S C5S 102(7) . .
O2S C7S C5S 89(7) . .
O2S C8S C6S 96(8) . .
C8S O2S C7S 128(9) . .
C11S C9S C12S 106(6) . .
O3S C10S C11S 84(6) . .
C9S C11S C10S 102(6) . .
O3S C12S C9S 88(6) . .
C12S O3S C10S 112(10) . .
C14S C13S C15S 102(5) . .
O4S C14S C13S 95(6) . .
C16S C15S C13S 106(5) . .
O4S C16S C15S 90(6) . .
C16S O4S C14S 118(8) . .
O5S C17S C20S 105(7) . .
C19S C18S O5S 72(6) . .
C20S C19S C18S 140(6) . .
C19S C20S C17S 91(5) . .
C17S O5S C18S 131(8) . .

loop_
_geom_bond_atom_site_label_1
_geom_bond_atom_site_label_2
_geom_bond_distance
_geom_bond_site_symmetry_2
W1 S2 2.445(6) 2_344
W1 S1 2.446(6) .
W1 S4 2.449(6) 2_344
W1 S3 2.460(6) .
W1 P1 2.534(6) .
W1 W2 2.6685(14) .
W1 W3 2.6704(12) .
W1 W3 2.6807(13) 2_344
W1 W2 2.6822(14) 2_344
W2 S1 2.439(5) .
W2 S2 2.460(5) .
W2 S3 2.461(5) .
W2 S4 2.473(5) .
W2 P2 2.530(7) .
W2 W3 2.6713(14) .
W2 W3 2.6773(14) 2_344
W2 W1 2.6822(14) 2_344
W3 S1 2.445(6) .
W3 S2 2.459(6) .
W3 S4 2.464(6) 2_344
W3 S3 2.479(6) 2_344
W3 P3 2.524(6) .
W3 W2 2.6773(14) 2_344
W3 W1 2.6807(13) 2_344
P1 C7 1.76(3) .
P1 C1 1.80(3) .
P1 C37 1.83(2) .
P2 C13 1.78(2) .
P2 C39 1.84(2) .
P2 C19 1.85(3) .
P3 C25 1.79(2) .
P3 C31 1.83(2) .
P3 C41 1.85(3) .
S2 W1 2.445(6) 2_344
S3 W3 2.479(6) 2_344
S4 W1 2.449(6) 2_344
S4 W3 2.464(6) 2_344
S5 C2 1.73(2) .
S5 C3 1.76(3) .
S6 C3 1.69(3) .
S6 C1 1.80(2) .
S7 C6 1.67(4) .
S7 C4 1.74(3) .
S8 C4 1.72(3) .
S8 C5 1.75(5) .
S9 C9 1.75(3) .
S9 C7 1.77(2) .
S10 C8 1.72(3) .
S10 C9 1.77(3) .
S11 C12 1.72(4) .
S11 C10 1.74(3) .
S12 C11 1.71(3) .
S12 C10 1.78(3) .
S13 C15 1.73(2) .
S13 C13 1.80(2) .
S14 C14 1.71(3) .
S14 C15 1.78(3) .
S15 C17 1.76(3) .
S15 C16 1.79(3) .
S16 C18 1.75(4) .
S16 C16 1.76(3) .
S17 C19 1.70(3) .
S17 C21 1.75(3) .
S18 C21 1.72(3) .
S18 C20 1.78(2) .
S19 C23 1.72(4) .
S19 C22 1.77(3) .
S20 C24 1.66(4) .
S20 C22 1.76(3) .
S21 C27 1.71(3) .
S21 C26 1.74(3) .
S22 C25 1.75(2) .
S22 C27 1.78(3) .
S23 C29 1.74(4) .
S23 C28 1.77(4) .
S24 C30 1.59(6) .
S24 C28 1.77(3) .
S25 C33 1.74(3) .
S25 C31 1.77(2) .
S26 C32 1.74(3) .
S26 C33 1.79(3) .
S27 C34 1.71(3) .
S27 C35 1.81(4) .
S28 C36 1.73(3) .
S28 C34 1.76(3) .
C1 C2 1.28(3) .
C3 C4 1.44(3) .
C5 C6 1.36(5) .
C7 C8 1.39(4) .
C9 C10 1.30(3) .
C11 C12 1.30(4) .
C13 C14 1.30(3) .
C15 C16 1.35(3) .
C17 C18 1.30(5) .
C19 C20 1.35(3) .
C21 C22 1.31(4) .
C23 C24 1.36(5) .
C25 C26 1.33(3) .
C27 C28 1.31(4) .
C29 C30 1.28(5) .
C31 C32 1.28(3) .
C33 C34 1.35(4) .
C35 C36 1.25(4) .
C37 C38 1.57(3) .
C39 C40 1.52(3) .
C41 C42 1.50(4) .
C1S C2S 1.541(11) .
C1S C4S 1.542(11) .
C2S C3S 1.543(12) .
C2S O1S 1.81(13) .
C3S O1S 1.340(11) .
C3S C4S 1.94(14) .
C4S O1S 1.343(12) .
C5S C7S 1.541(12) .
C5S C6S 1.540(11) .
C6S C8S 1.539(11) .
C7S O2S 1.343(13) .
C8S O2S 1.343(12) .
C9S C11S 1.543(11) .
C9S C12S 1.548(16) .
C10S O3S 1.42(4) .
C10S C11S 1.57(2) .
C12S O3S 1.38(3) .
C13S C14S 1.536(11) .
C13S C15S 1.540(11) .
C14S O4S 1.345(11) .
C15S C16S 1.538(11) .
C16S O4S 1.339(11) .
C17S O5S 1.51(6) .
C17S C20S 1.548(15) .
C18S C19S 1.67(5) .
C18S O5S 1.69(10) .
C19S C20S 1.545(12) .
